data_4020108
loop_
_publ_author_name
'Ming Chen'
'Kenneth P. Ghiggino'
'San H. Thang'
'Jonathan White'
'Gerard J. Wilson'

_journal_name_full 'Journal of Organic Chemistry'
_journal_page_first 1844
_journal_page_last 1852
_journal_paper_doi 10.1021/jo047899d
_journal_volume 70
_journal_year 2005
_chemical_formula_sum 'C57 H48 Cl2 N2'
_chemical_formula_weight 831.87
_space_group_IT_number 2
_symmetry_cell_setting triclinic
_symmetry_space_group_name_Hall '-P 1'
_symmetry_space_group_name_H-M 'P -1'
_atom_sites_solution_hydrogens geom
_atom_sites_solution_primary direct
_atom_sites_solution_secondary difmap
_cell_angle_alpha 88.382(6)
_cell_angle_beta 80.163(7)
_cell_angle_gamma 71.376(5)
_cell_formula_units_Z 2
_cell_length_a 10.5425(7)
_cell_length_b 11.7920(5)
_cell_length_c 19.307(2)
_cell_measurement_reflns_used 25
_cell_measurement_temperature 293(2)
_cell_measurement_theta_max 25
_cell_measurement_theta_min 20
_cell_volume 2240.2(3)
_diffrn_ambient_temperature 293(2)
_diffrn_detector_area_resol_mean ?
_diffrn_measurement_device_type 'Enraf Nonius CAD4 diffractometer'
_diffrn_measurement_method ?
_diffrn_radiation_monochromator nickel-filtered
_diffrn_radiation_source 'fine-focus sealed tube'
_diffrn_radiation_type CuK\a
_diffrn_radiation_wavelength 1.54180
_diffrn_reflns_av_R_equivalents 0.0146
_diffrn_reflns_av_sigmaI/netI 0.0285
_diffrn_reflns_limit_h_max 0
_diffrn_reflns_limit_h_min -12
_diffrn_reflns_limit_k_max 13
_diffrn_reflns_limit_k_min -13
_diffrn_reflns_limit_l_max 22
_diffrn_reflns_limit_l_min -22
_diffrn_reflns_number 8068
_diffrn_reflns_theta_max 64.95
_diffrn_reflns_theta_min 2.32
_diffrn_standards_decay_% ?
_diffrn_standards_interval_count ?
_diffrn_standards_interval_time ?
_diffrn_standards_number ?
_exptl_absorpt_coefficient_mu 1.605
_exptl_absorpt_correction_T_max ?
_exptl_absorpt_correction_T_min ?
_exptl_absorpt_correction_type none
_exptl_absorpt_process_details ?
_exptl_crystal_colour colourless
_exptl_crystal_density_diffrn 1.233
_exptl_crystal_density_meas ?
_exptl_crystal_density_method 'not measured'
_exptl_crystal_description slab
_exptl_crystal_F_000 876
_exptl_crystal_size_max 0.5
_exptl_crystal_size_mid 0.25
_exptl_crystal_size_min 0.04
_refine_ls_extinction_coef 0.0032(6)
_refine_ls_extinction_method none
_refine_ls_goodness_of_fit_ref 0.981
_refine_ls_hydrogen_treatment mixed
_refine_ls_matrix_type full
_refine_ls_number_parameters 536
_refine_ls_number_reflns 7607
_refine_ls_number_restraints 0
_refine_ls_restrained_S_all 0.981
_refine_ls_R_factor_all 0.0971
_refine_ls_R_factor_gt 0.0788
_refine_ls_shift/su_max 0.002
_refine_ls_shift/su_mean 0.001
_refine_ls_structure_factor_coef Fsqd
_refine_ls_weighting_details 'calc w=1/[\s^2^(Fo^2^)+(0.1652P)^2^+0.7310P] where P=(Fo^2^+2Fc^2^)/3'
_refine_ls_weighting_scheme calc
_refine_ls_wR_factor_gt 0.2301
_refine_ls_wR_factor_ref 0.2478
_reflns_number_gt 5480
_reflns_number_total 7607
_reflns_threshold_expression >2sigma(I)
_cod_database_code 4020108

loop_
_symmetry_equiv_pos_as_xyz
'x, y, z'
'-x, -y, -z'

loop_
_atom_site_label
_atom_site_type_symbol
_atom_site_fract_x
_atom_site_fract_y
_atom_site_fract_z
_atom_site_U_iso_or_equiv
_atom_site_adp_type
_atom_site_occupancy
_atom_site_symmetry_multiplicity
_atom_site_calc_flag
_atom_site_refinement_flags
_atom_site_disorder_assembly
_atom_site_disorder_group
N2 N 0.4952(6) -0.0940(5) 0.0909(3) 0.095(2) Uani 0.640(9) 1 d P . .
N2' N 0.1964(11) 0.1560(11) 0.0249(6) 0.109(4) Uani 0.360(9) 1 d P . .
C1 C 0.8758(3) 0.3000(2) 0.42299(12) 0.0466(6) Uani 1 1 d . . .
H1 H 0.8098 0.3403 0.4641 0.056 Uiso 1 1 calc R . .
C3 C 0.9841(3) 0.3608(2) 0.40646(13) 0.0474(6) Uani 1 1 d . . .
C4 C 0.9954(2) 0.3916(2) 0.33535(13) 0.0462(6) Uani 1 1 d . . .
C5 C 0.9010(3) 0.3640(2) 0.30186(13) 0.0481(6) Uani 1 1 d . . .
C6 C 0.8052(3) 0.3216(2) 0.35706(13) 0.0452(6) Uani 1 1 d . . .
H6 H 0.8001 0.2453 0.3409 0.054 Uiso 1 1 calc R . .
C7 C 0.8464(3) 0.0950(3) 0.45935(15) 0.0615(8) Uani 1 1 d . . .
C8 C 1.0935(3) 0.4413(2) 0.30227(16) 0.0588(7) Uani 1 1 d . . .
C9 C 1.0735(3) 0.3790(3) 0.44516(16) 0.0611(7) Uani 1 1 d . . .
H9 H 1.0695 0.3575 0.4920 0.073 Uiso 1 1 calc R . .
C10 C 0.8941(3) -0.0104(3) 0.41767(17) 0.0644(8) Uani 1 1 d . . .
C11 C 0.9094(3) 0.3798(3) 0.23046(15) 0.0655(8) Uani 1 1 d . . .
H11 H 0.8518 0.3585 0.2057 0.079 Uiso 1 1 calc R . .
C12 C 0.6586(3) 0.4152(2) 0.37081(15) 0.0533(6) Uani 1 1 d . . .
C13 C 0.6676(3) 0.5288(3) 0.39695(16) 0.0575(7) Uani 1 1 d . . .
C14 C 1.0127(3) -0.0185(3) 0.36993(16) 0.0627(8) Uani 1 1 d . . .
N1 N 0.6712(3) 0.6166(3) 0.41916(17) 0.0856(9) Uani 1 1 d . . .
C15 C 0.8320(4) -0.1010(3) 0.4239(2) 0.0761(10) Uani 1 1 d . . .
C16 C 0.9421(3) 0.1672(2) 0.43946(14) 0.0557(7) Uani 1 1 d . . .
H16 H 0.9895 0.1656 0.4791 0.067 Uiso 1 1 calc R . .
C17 C 1.1811(3) 0.4609(3) 0.3442(2) 0.0749(9) Uani 1 1 d . . .
H17 H 1.2468 0.4952 0.3247 0.090 Uiso 1 1 calc R . .
C18 C 1.0085(4) 0.4294(3) 0.19589(17) 0.0774(10) Uani 1 1 d . . .
H18 H 1.0146 0.4403 0.1477 0.093 Uiso 1 1 calc R . .
C19 C 1.0487(3) 0.0931(3) 0.37758(16) 0.0612(7) Uani 1 1 d . . .
H19A H 1.0441 0.1378 0.3346 0.073 Uiso 1 1 calc R . .
H19B H 1.1398 0.0735 0.3882 0.073 Uiso 1 1 calc R . .
C21 C 1.0944(3) 0.4617(3) 0.22972(18) 0.0741(10) Uani 1 1 d . . .
H21 H 1.1546 0.4976 0.2051 0.089 Uiso 1 1 calc R . .
C22 C 1.1714(3) 0.4305(3) 0.4133(2) 0.0737(9) Uani 1 1 d . . .
H22 H 1.2311 0.4442 0.4399 0.088 Uiso 1 1 calc R . .
C23 C 0.5648(3) 0.3719(3) 0.42704(19) 0.0716(8) Uani 1 1 d . . .
H23A H 0.5960 0.3679 0.4712 0.107 Uiso 1 1 calc R . .
H23B H 0.5656 0.2939 0.4136 0.107 Uiso 1 1 calc R . .
H23C H 0.4740 0.4268 0.4316 0.107 Uiso 1 1 calc R . .
C24 C 0.7323(4) 0.1128(4) 0.50944(19) 0.0829(10) Uani 1 1 d . . .
H24 H 0.6980 0.1813 0.5383 0.100 Uiso 1 1 calc R . .
C25 C 0.7150(5) -0.0802(4) 0.4751(3) 0.0947(13) Uani 1 1 d . . .
H25 H 0.6695 -0.1365 0.4812 0.114 Uiso 1 1 calc R . .
C26 C 0.5952(3) 0.4380(3) 0.30418(19) 0.0750(9) Uani 1 1 d . . .
H26A H 0.5028 0.4895 0.3155 0.112 Uiso 1 1 calc R . .
H26B H 0.5971 0.3633 0.2848 0.112 Uiso 1 1 calc R . .
H26C H 0.6457 0.4756 0.2704 0.112 Uiso 1 1 calc R . .
C27 C 0.8959(6) -0.2021(4) 0.3785(3) 0.1031(16) Uani 1 1 d . . .
H27 H 0.8594 -0.2645 0.3802 0.124 Uiso 1 1 calc R . .
C28 C 0.6674(4) 0.0218(5) 0.5157(3) 0.1032(15) Uani 1 1 d . . .
H28 H 0.5893 0.0332 0.5491 0.124 Uiso 1 1 calc R . .
C29 C 1.0713(5) -0.1179(3) 0.3274(2) 0.0880(11) Uani 1 1 d . . .
H29 H 1.1507 -0.1256 0.2956 0.106 Uiso 1 1 calc R . .
C30 C 1.0114(6) -0.2086(4) 0.3318(3) 0.1022(14) Uani 1 1 d . . .
H30 H 1.0517 -0.2757 0.3020 0.123 Uiso 1 1 calc R . .
C31 C 0.3905(3) 0.2024(2) 0.14175(13) 0.0489(6) Uani 1 1 d . . .
H31 H 0.3217 0.2814 0.1511 0.059 Uiso 1 1 calc R . .
C32 C 0.3688(3) 0.4100(3) 0.03028(14) 0.0555(7) Uani 1 1 d . . .
C33 C 0.5038(3) 0.2097(2) 0.07879(13) 0.0506(6) Uani 1 1 d . . .
H33 H 0.4992 0.1653 0.0377 0.061 Uiso 1 1 calc R . .
C34 C 0.3090(3) 0.5195(3) 0.06666(14) 0.0588(7) Uani 1 1 d . . .
C35 C 0.4664(3) 0.1684(2) 0.20392(14) 0.0566(7) Uani 1 1 d . . .
C36 C 0.3830(4) 0.5339(3) 0.11795(16) 0.0706(9) Uani 1 1 d . . .
C37 C 0.3211(3) 0.1086(3) 0.12712(15) 0.0587(7) Uani 1 1 d . . .
C38 C 0.6055(3) 0.1323(3) 0.17811(17) 0.0637(8) Uani 1 1 d . . .
C39 C 0.4965(3) 0.3399(3) 0.05865(15) 0.0586(7) Uani 1 1 d . . .
H39 H 0.5746 0.3355 0.0218 0.070 Uiso 1 1 calc R . .
C40 C 0.6354(3) 0.1487(3) 0.10549(17) 0.0620(7) Uani 1 1 d . . .
C41 C 0.3122(4) 0.3849(3) -0.02359(17) 0.0742(9) Uani 1 1 d . . .
H41 H 0.3506 0.3127 -0.0490 0.089 Uiso 1 1 calc R . .
C42 C 0.7063(5) 0.0899(3) 0.2210(2) 0.0920(13) Uani 1 1 d . . .
C43 C 0.1913(3) 0.6069(3) 0.05207(19) 0.0751(9) Uani 1 1 d . . .
C44 C 0.6544(8) 0.0868(4) 0.2946(3) 0.120(2) Uani 1 1 d . . .
H44 H 0.7145 0.0589 0.3260 0.144 Uiso 1 1 calc R . .
C45 C 0.4231(5) 0.1661(3) 0.27466(16) 0.0811(11) Uani 1 1 d . . .
H45 H 0.3308 0.1923 0.2931 0.097 Uiso 1 1 calc R . .
C46 C 0.4260(4) -0.0113(4) 0.10822(17) 0.0709(8) Uani 1 1 d . . .
C47 C 0.2210(3) 0.0935(3) 0.19185(19) 0.0753(9) Uani 1 1 d . . .
H47A H 0.1745 0.0408 0.1799 0.113 Uiso 1 1 calc R . .
H47B H 0.1561 0.1701 0.2069 0.113 Uiso 1 1 calc R . .
H47C H 0.2700 0.0602 0.2292 0.113 Uiso 1 1 calc R . .
C48 C 0.7697(3) 0.1170(4) 0.0732(3) 0.0947(12) Uani 1 1 d . . .
H48 H 0.7931 0.1260 0.0251 0.114 Uiso 1 1 calc R . .
C49 C 0.4997(4) 0.4218(3) 0.11902(19) 0.0776(10) Uani 1 1 d . . .
H49A H 0.4902 0.3833 0.1638 0.093 Uiso 1 1 calc R . .
H49B H 0.5847 0.4394 0.1117 0.093 Uiso 1 1 calc R . .
C50 C 0.1356(4) 0.5767(4) -0.0037(2) 0.0900(12) Uani 1 1 d . . .
H50 H 0.0572 0.6304 -0.0159 0.108 Uiso 1 1 calc R . .
C51 C 0.2439(4) 0.1469(4) 0.0664(2) 0.0821(10) Uani 1 1 d . . .
C52 C 0.2153(7) 0.7294(4) 0.1412(3) 0.1135(17) Uani 1 1 d . . .
H52 H 0.1832 0.8011 0.1672 0.136 Uiso 1 1 calc R . .
C53 C 0.1947(4) 0.4708(4) -0.0396(2) 0.0903(11) Uani 1 1 d . . .
H53 H 0.1559 0.4544 -0.0763 0.108 Uiso 1 1 calc R . .
C54 C 0.1481(5) 0.7129(4) 0.0930(3) 0.1004(14) Uani 1 1 d . . .
H54 H 0.0698 0.7733 0.0858 0.121 Uiso 1 1 calc R . .
C55 C 0.8404(5) 0.0575(4) 0.1864(4) 0.125(2) Uani 1 1 d . . .
H55 H 0.9110 0.0265 0.2116 0.150 Uiso 1 1 calc R . .
C56 C 0.5185(8) 0.1242(4) 0.3187(2) 0.1084(18) Uani 1 1 d . . .
H56 H 0.4881 0.1216 0.3667 0.130 Uiso 1 1 calc R . .
C57 C 0.3370(6) 0.6398(4) 0.1550(2) 0.1044(15) Uani 1 1 d . . .
H57 H 0.3837 0.6541 0.1887 0.125 Uiso 1 1 calc R . .
C58 C 0.8692(4) 0.0711(5) 0.1150(4) 0.124(2) Uani 1 1 d . . .
H58 H 0.9598 0.0484 0.0934 0.149 Uiso 1 1 calc R . .
